data_4309592
loop_
_publ_author_name
'Shin-ya Nakafuji'
'Junji Kobayashi'
'Takayuki Kawashima'
'Michael W. Schmidt'

_publ_contact_author_address
;
Department of Chemistry, Graduate School of Science, 
The University of Tokyo
7-3-1 Hongo, Bunkyo-ku, Tokyo 113-0033, Japan
;
_publ_contact_author_email takayuki@chem.s.u-tokyo.ac.jp
_publ_contact_author_fax +81-3-5800-6899
_publ_contact_author_name 'Takayuki Kawashima'
_publ_contact_author_phone +81-3-5841-4338
_publ_section_title
;
Solvent-Dependent Crystallization of 1-Hydro-6-carbaphosphatrane and Its
Tautomer
;
_journal_name_full 'Inorganic Chemistry'
_journal_page_first 6500
_journal_page_last 6502
_journal_paper_doi 10.1021/ic050679d
_journal_volume 44
_journal_year 2005
_chemical_formula_moiety 'C34 H43 O3 P'
_chemical_formula_sum 'C34 H43 O3 P'
_chemical_formula_weight 530.65
_chemical_name_common 6-carbaphosphatrane
_chemical_name_systematic
; 
 ? 
;
_space_group_IT_number 14
_symmetry_cell_setting monoclinic
_symmetry_space_group_name_Hall '-P 2yn'
_symmetry_space_group_name_H-M 'P 1 21/n 1'
_atom_sites_solution_hydrogens geom
_atom_sites_solution_primary direct
_atom_sites_solution_secondary difmap
_audit_creation_method SHELXL-97
_cell_angle_alpha 90.00
_cell_angle_beta 103.8927(9)
_cell_angle_gamma 90.00
_cell_formula_units_Z 4
_cell_length_a 15.220(4)
_cell_length_b 11.916(3)
_cell_length_c 17.379(4)
_cell_measurement_temperature 120(2)
_cell_volume 3059.7(13)
_computing_cell_refinement CrystalClear
_computing_data_collection CrystalClear
_computing_data_reduction CrystalClear
_computing_molecular_graphics ORTEP-III
_computing_structure_refinement 'SHELXL-97 (Sheldrick, 1997)'
_computing_structure_solution 'SHELXS-97 (Sheldrick, 1990)'
_diffrn_ambient_temperature 120(2)
_diffrn_measured_fraction_theta_full 0.649
_diffrn_measured_fraction_theta_max 0.649
_diffrn_measurement_device_type 'Rigaku Mercury'
_diffrn_measurement_method \w
_diffrn_radiation_monochromator graphite
_diffrn_radiation_source 'fine-focus sealed tube'
_diffrn_radiation_type MoK\a
_diffrn_radiation_wavelength 0.71070
_diffrn_reflns_av_R_equivalents 0.0240
_diffrn_reflns_av_sigmaI/netI 0.0468
_diffrn_reflns_limit_h_max 19
_diffrn_reflns_limit_h_min -19
_diffrn_reflns_limit_k_max 12
_diffrn_reflns_limit_k_min -15
_diffrn_reflns_limit_l_max 22
_diffrn_reflns_limit_l_min -19
_diffrn_reflns_number 15222
_diffrn_reflns_theta_full 27.48
_diffrn_reflns_theta_max 27.48
_diffrn_reflns_theta_min 3.01
_exptl_absorpt_coefficient_mu 0.121
_exptl_absorpt_correction_T_max 0.9704
_exptl_absorpt_correction_T_min 0.9476
_exptl_absorpt_correction_type none
_exptl_crystal_colour colorless
_exptl_crystal_density_diffrn 1.152
_exptl_crystal_density_method 'not measured'
_exptl_crystal_description block
_exptl_crystal_F_000 1144
_exptl_crystal_size_max 0.45
_exptl_crystal_size_mid 0.45
_exptl_crystal_size_min 0.25
_refine_diff_density_max 1.079
_refine_diff_density_min -0.350
_refine_diff_density_rms 0.057
_refine_ls_extinction_method none
_refine_ls_goodness_of_fit_ref 1.048
_refine_ls_hydrogen_treatment mixed
_refine_ls_matrix_type full
_refine_ls_number_parameters 356
_refine_ls_number_reflns 4563
_refine_ls_number_restraints 0
_refine_ls_restrained_S_all 1.048
_refine_ls_R_factor_all 0.0670
_refine_ls_R_factor_gt 0.0602
_refine_ls_shift/su_max 0.000
_refine_ls_shift/su_mean 0.000
_refine_ls_structure_factor_coef Fsqd
_refine_ls_weighting_details 'calc w=1/[\s^2^(Fo^2^)+(0.0886P)^2^+2.2991P] where P=(Fo^2^+2Fc^2^)/3'
_refine_ls_weighting_scheme calc
_refine_ls_wR_factor_gt 0.1576
_refine_ls_wR_factor_ref 0.1639
_reflns_number_gt 3981
_reflns_number_total 4563
_reflns_threshold_expression >2sigma(I)
_cod_data_source_file ic050679dsi20050502_013609_1.cif
_cod_data_source_block 6-carbaphosphatrane
_cod_original_cell_volume 3059.6(12)
_cod_original_sg_symbol_H-M 'P 21/n'
_cod_database_code 4309592

loop_
_symmetry_equiv_pos_as_xyz
'x, y, z'
'-x+1/2, y+1/2, -z+1/2'
'-x, -y, -z'
'x-1/2, -y-1/2, z-1/2'

loop_
_atom_site_label
_atom_site_type_symbol
_atom_site_fract_x
_atom_site_fract_y
_atom_site_fract_z
_atom_site_U_iso_or_equiv
_atom_site_adp_type
_atom_site_occupancy
_atom_site_symmetry_multiplicity
_atom_site_calc_flag
_atom_site_refinement_flags
_atom_site_disorder_assembly
_atom_site_disorder_group
P1 P 0.70948(6) 0.01508(7) 0.39218(5) 0.0382(2) Uani 1 1 d . . .
H1 H 0.692(2) -0.070(3) 0.3368(17) 0.040(9) Uiso 1 1 d . . .
O1 O 0.60608(16) 0.0474(2) 0.35634(13) 0.0480(6) Uani 1 1 d . . .
O2 O 0.73349(16) -0.08755(17) 0.45502(12) 0.0422(6) Uani 1 1 d . . .
O3 O 0.78486(16) 0.05177(19) 0.34560(13) 0.0456(6) Uani 1 1 d . . .
C1 C 0.73477(18) 0.1346(2) 0.46970(16) 0.0266(6) Uani 1 1 d . . .
C2 C 0.5480(2) 0.1289(3) 0.3859(2) 0.0477(9) Uani 1 1 d . . .
H2 H 0.4838 0.1066 0.3665 0.057 Uiso 1 1 calc R . .
H3 H 0.5555 0.2041 0.3642 0.057 Uiso 1 1 calc R . .
C3 C 0.5709(2) 0.1352(2) 0.47526(18) 0.0346(7) Uani 1 1 d . . .
C4 C 0.66144(19) 0.1366(2) 0.51617(16) 0.0267(6) Uani 1 1 d . . .
C5 C 0.68186(19) 0.1449(2) 0.59894(16) 0.0279(6) Uani 1 1 d . . .
H4 H 0.7436 0.1467 0.6270 0.033 Uiso 1 1 calc R . .
C6 C 0.6156(2) 0.1507(2) 0.64185(17) 0.0316(7) Uani 1 1 d . . .
C7 C 0.5258(2) 0.1481(2) 0.5989(2) 0.0377(8) Uani 1 1 d . . .
H5 H 0.4786 0.1516 0.6260 0.045 Uiso 1 1 calc R . .
C8 C 0.5046(2) 0.1405(3) 0.5167(2) 0.0402(8) Uani 1 1 d . . .
H6 H 0.4428 0.1389 0.4885 0.048 Uiso 1 1 calc R . .
C9 C 0.6437(2) 0.1576(3) 0.73203(19) 0.0433(8) Uani 1 1 d . . .
C10 C 0.6968(3) 0.0513(4) 0.7639(2) 0.0597(11) Uani 1 1 d . . .
H7 H 0.6594 -0.0149 0.7456 0.089 Uiso 1 1 calc R . .
H8 H 0.7129 0.0531 0.8220 0.089 Uiso 1 1 calc R . .
H9 H 0.7521 0.0476 0.7445 0.089 Uiso 1 1 calc R . .
C11 C 0.7042(3) 0.2617(4) 0.7561(2) 0.0779(15) Uani 1 1 d . . .
H10 H 0.7579 0.2555 0.7346 0.117 Uiso 1 1 calc R . .
H11 H 0.7229 0.2664 0.8141 0.117 Uiso 1 1 calc R . .
H12 H 0.6702 0.3293 0.7351 0.117 Uiso 1 1 calc R . .
C12 C 0.5629(3) 0.1666(3) 0.7689(2) 0.0609(11) Uani 1 1 d . . .
H13 H 0.5291 0.2353 0.7502 0.091 Uiso 1 1 calc R . .
H14 H 0.5841 0.1688 0.8267 0.091 Uiso 1 1 calc R . .
H15 H 0.5234 0.1013 0.7533 0.091 Uiso 1 1 calc R . .
C13 C 0.7766(2) -0.0841(2) 0.53824(18) 0.0351(7) Uani 1 1 d . . .
H16 H 0.8053 -0.1577 0.5545 0.042 Uiso 1 1 calc R . .
H17 H 0.7299 -0.0716 0.5685 0.042 Uiso 1 1 calc R . .
C14 C 0.84646(19) 0.0058(2) 0.55874(18) 0.0307(6) Uani 1 1 d . . .
C15 C 0.82717(19) 0.1131(2) 0.52638(16) 0.0263(6) Uani 1 1 d . . .
C16 C 0.89018(19) 0.1976(2) 0.55035(16) 0.0268(6) Uani 1 1 d . . .
H18 H 0.8764 0.2708 0.5292 0.032 Uiso 1 1 calc R . .
C17 C 0.97309(19) 0.1800(2) 0.60425(16) 0.0290(6) Uani 1 1 d . . .
C18 C 0.9915(2) 0.0723(3) 0.63421(19) 0.0366(7) Uani 1 1 d . . .
H19 H 1.0478 0.0569 0.6703 0.044 Uiso 1 1 calc R . .
C19 C 0.9287(2) -0.0131(3) 0.61208(19) 0.0377(7) Uani 1 1 d . . .
H20 H 0.9424 -0.0860 0.6339 0.045 Uiso 1 1 calc R . .
C20 C 1.0391(2) 0.2788(2) 0.62566(17) 0.0329(7) Uani 1 1 d . . .
C21 C 1.0691(2) 0.3147(3) 0.5514(2) 0.0509(9) Uani 1 1 d . . .
H21 H 1.1014 0.2527 0.5334 0.076 Uiso 1 1 calc R . .
H22 H 1.1092 0.3799 0.5637 0.076 Uiso 1 1 calc R . .
H23 H 1.0158 0.3344 0.5094 0.076 Uiso 1 1 calc R . .
C22 C 0.9923(2) 0.3770(3) 0.6563(2) 0.0512(9) Uani 1 1 d . . .
H24 H 1.0353 0.4389 0.6715 0.077 Uiso 1 1 calc R . .
H25 H 0.9709 0.3527 0.7025 0.077 Uiso 1 1 calc R . .
H26 H 0.9408 0.4022 0.6144 0.077 Uiso 1 1 calc R . .
C23 C 1.1227(2) 0.2469(3) 0.69000(19) 0.0425(8) Uani 1 1 d . . .
H27 H 1.1565 0.1883 0.6699 0.064 Uiso 1 1 calc R . .
H28 H 1.1039 0.2188 0.7366 0.064 Uiso 1 1 calc R . .
H29 H 1.1613 0.3130 0.7048 0.064 Uiso 1 1 calc R . .
C24 C 0.8430(2) 0.1507(3) 0.35866(19) 0.0405(8) Uani 1 1 d . . .
H30 H 0.8683 0.1628 0.3118 0.049 Uiso 1 1 calc R . .
H31 H 0.8942 0.1378 0.4051 0.049 Uiso 1 1 calc R . .
C25 C 0.79236(19) 0.2533(2) 0.37257(16) 0.0299(6) Uani 1 1 d . . .
C26 C 0.73689(18) 0.2455(2) 0.42619(15) 0.0259(6) Uani 1 1 d . . .
C27 C 0.69034(18) 0.3406(2) 0.43979(16) 0.0259(6) Uani 1 1 d . . .
H32 H 0.6532 0.3361 0.4765 0.031 Uiso 1 1 calc R . .
C28 C 0.69568(18) 0.4427(2) 0.40180(16) 0.0280(6) Uani 1 1 d . . .
C29 C 0.75095(19) 0.4465(3) 0.34816(16) 0.0317(7) Uani 1 1 d . . .
H33 H 0.7558 0.5143 0.3207 0.038 Uiso 1 1 calc R . .
C30 C 0.7982(2) 0.3536(3) 0.33467(17) 0.0328(7) Uani 1 1 d . . .
H34 H 0.8359 0.3585 0.2984 0.039 Uiso 1 1 calc R . .
C31 C 0.6418(2) 0.5434(3) 0.41951(18) 0.0360(7) Uani 1 1 d . . .
C32 C 0.5407(2) 0.5149(3) 0.3968(2) 0.0551(10) Uani 1 1 d . . .
H35 H 0.5221 0.4989 0.3399 0.083 Uiso 1 1 calc R . .
H36 H 0.5060 0.5788 0.4093 0.083 Uiso 1 1 calc R . .
H37 H 0.5295 0.4489 0.4267 0.083 Uiso 1 1 calc R . .
C33 C 0.6710(3) 0.5715(3) 0.5076(2) 0.0552(10) Uani 1 1 d . . .
H38 H 0.6605 0.5065 0.5387 0.083 Uiso 1 1 calc R . .
H39 H 0.6358 0.6355 0.5190 0.083 Uiso 1 1 calc R . .
H40 H 0.7355 0.5906 0.5215 0.083 Uiso 1 1 calc R . .
C34 C 0.6577(3) 0.6476(3) 0.3733(3) 0.0628(11) Uani 1 1 d . . .
H41 H 0.7225 0.6653 0.3861 0.094 Uiso 1 1 calc R . .
H42 H 0.6241 0.7111 0.3878 0.094 Uiso 1 1 calc R . .
H43 H 0.6368 0.6330 0.3163 0.094 Uiso 1 1 calc R . .

loop_
_atom_site_aniso_label
_atom_site_aniso_U_11
_atom_site_aniso_U_22
_atom_site_aniso_U_33
_atom_site_aniso_U_23
_atom_site_aniso_U_13
_atom_site_aniso_U_12
P1 0.0467(5) 0.0345(5) 0.0313(4) -0.0047(3) 0.0050(4) -0.0058(4)
O1 0.0496(14) 0.0553(15) 0.0374(13) -0.0045(11) 0.0073(11) -0.0068(12)
O2 0.0572(15) 0.0278(12) 0.0396(13) -0.0050(9) 0.0074(11) -0.0052(10)
O3 0.0559(15) 0.0444(14) 0.0381(13) -0.0093(10) 0.0144(11) 0.0032(11)
C1 0.0287(14) 0.0270(15) 0.0226(14) -0.0004(11) 0.0030(11) -0.0007(12)
C2 0.0424(19) 0.057(2) 0.0393(19) 0.0052(16) 0.0014(15) -0.0111(17)
C3 0.0313(16) 0.0312(17) 0.0387(18) 0.0104(13) 0.0032(13) -0.0080(13)
C4 0.0297(15) 0.0207(14) 0.0292(15) 0.0027(11) 0.0062(12) -0.0022(11)
C5 0.0304(15) 0.0239(15) 0.0288(15) -0.0013(11) 0.0060(12) 0.0015(12)
C6 0.0393(17) 0.0199(15) 0.0384(17) -0.0024(12) 0.0151(14) -0.0020(12)
C7 0.0366(17) 0.0236(16) 0.059(2) 0.0027(14) 0.0227(16) 0.0026(13)
C8 0.0285(16) 0.0359(18) 0.053(2) 0.0105(15) 0.0031(15) -0.0032(13)
C9 0.055(2) 0.044(2) 0.0386(18) -0.0115(15) 0.0255(16) -0.0069(16)
C10 0.067(3) 0.082(3) 0.0285(19) 0.0043(18) 0.0100(17) 0.008(2)
C11 0.103(4) 0.089(3) 0.053(2) -0.042(2) 0.039(2) -0.048(3)
C12 0.080(3) 0.065(3) 0.051(2) -0.0094(19) 0.042(2) -0.006(2)
C13 0.0413(17) 0.0266(16) 0.0367(17) 0.0013(13) 0.0080(14) 0.0024(13)
C14 0.0305(15) 0.0294(16) 0.0346(16) -0.0003(12) 0.0125(12) 0.0059(12)
C15 0.0307(15) 0.0271(15) 0.0216(14) -0.0005(11) 0.0073(11) 0.0028(12)
C16 0.0316(15) 0.0241(14) 0.0248(14) 0.0002(11) 0.0069(12) 0.0034(12)
C17 0.0296(15) 0.0329(16) 0.0265(15) -0.0023(12) 0.0105(12) 0.0040(12)
C18 0.0279(15) 0.0391(19) 0.0399(18) 0.0025(14) 0.0024(13) 0.0104(13)
C19 0.0362(17) 0.0294(16) 0.0464(19) 0.0076(14) 0.0080(14) 0.0088(13)
C20 0.0301(15) 0.0368(17) 0.0295(16) -0.0038(12) 0.0024(12) 0.0011(13)
C21 0.048(2) 0.056(2) 0.047(2) 0.0040(17) 0.0075(17) -0.0169(17)
C22 0.044(2) 0.043(2) 0.058(2) -0.0189(17) -0.0053(17) 0.0063(16)
C23 0.0321(17) 0.047(2) 0.0438(19) -0.0039(15) 0.0002(14) -0.0020(15)
C24 0.0457(19) 0.046(2) 0.0323(17) -0.0013(14) 0.0143(14) 0.0064(15)
C25 0.0285(15) 0.0381(17) 0.0225(14) -0.0031(12) 0.0047(11) 0.0013(13)
C26 0.0251(14) 0.0299(15) 0.0213(14) -0.0016(11) 0.0026(11) -0.0031(12)
C27 0.0242(14) 0.0305(16) 0.0235(14) 0.0003(11) 0.0067(11) -0.0022(11)
C28 0.0257(14) 0.0307(16) 0.0255(14) 0.0012(11) 0.0021(11) -0.0017(11)
C29 0.0336(16) 0.0338(17) 0.0274(15) 0.0054(12) 0.0069(12) -0.0051(13)
C30 0.0319(16) 0.0454(19) 0.0233(15) 0.0007(13) 0.0109(12) -0.0028(14)
C31 0.0384(17) 0.0335(17) 0.0368(18) 0.0062(13) 0.0108(14) 0.0032(13)
C32 0.0367(19) 0.059(2) 0.069(3) 0.0026(19) 0.0117(17) 0.0132(17)
C33 0.070(3) 0.043(2) 0.052(2) -0.0094(17) 0.0147(19) 0.0119(18)
C34 0.079(3) 0.037(2) 0.084(3) 0.0184(19) 0.041(2) 0.0183(19)

loop_
_atom_type_symbol
_atom_type_description
_atom_type_scat_dispersion_real
_atom_type_scat_dispersion_imag
_atom_type_scat_source
C C 0.0033 0.0016 'International Tables Vol C Tables 4.2.6.8 and 6.1.1.4'
H H 0.0000 0.0000 'International Tables Vol C Tables 4.2.6.8 and 6.1.1.4'
O O 0.0106 0.0060 'International Tables Vol C Tables 4.2.6.8 and 6.1.1.4'
P P 0.1023 0.0942 'International Tables Vol C Tables 4.2.6.8 and 6.1.1.4'

loop_
_geom_angle_atom_site_label_1
_geom_angle_atom_site_label_2
_geom_angle_atom_site_label_3
_geom_angle
_geom_angle_site_symmetry_1
_geom_angle_site_symmetry_3
_geom_angle_publ_flag
O1 P1 O3 119.47(13) . . ?
O1 P1 O2 119.15(13) . . ?
O3 P1 O2 117.99(13) . . ?
O1 P1 C1 96.13(12) . . ?
O3 P1 C1 95.93(12) . . ?
O2 P1 C1 96.38(11) . . ?
O1 P1 H1 84.2(13) . . ?
O3 P1 H1 83.8(13) . . ?
O2 P1 H1 83.5(12) . . ?
C1 P1 H1 179.6(13) . . ?
C2 O1 P1 129.5(2) . . ?
C13 O2 P1 129.09(18) . . ?
C24 O3 P1 128.18(19) . . ?
C4 C1 C26 110.7(2) . . ?
C4 C1 C15 109.7(2) . . ?
C26 C1 C15 109.7(2) . . ?
C4 C1 P1 109.35(18) . . ?
C26 C1 P1 108.47(18) . . ?
C15 C1 P1 108.84(18) . . ?
O1 C2 C3 112.3(3) . . ?
O1 C2 H2 109.2 . . ?
C3 C2 H2 109.2 . . ?
O1 C2 H3 109.2 . . ?
C3 C2 H3 109.2 . . ?
H2 C2 H3 107.9 . . ?
C8 C3 C4 119.6(3) . . ?
C8 C3 C2 121.6(3) . . ?
C4 C3 C2 118.8(3) . . ?
C3 C4 C5 118.3(3) . . ?
C3 C4 C1 119.3(3) . . ?
C5 C4 C1 122.3(2) . . ?
C6 C5 C4 122.9(3) . . ?
C6 C5 H4 118.6 . . ?
C4 C5 H4 118.6 . . ?
C7 C6 C5 117.1(3) . . ?
C7 C6 C9 123.3(3) . . ?
C5 C6 C9 119.5(3) . . ?
C8 C7 C6 120.5(3) . . ?
C8 C7 H5 119.7 . . ?
C6 C7 H5 119.7 . . ?
C3 C8 C7 121.5(3) . . ?
C3 C8 H6 119.2 . . ?
C7 C8 H6 119.2 . . ?
C12 C9 C6 112.4(3) . . ?
C12 C9 C10 108.3(3) . . ?
C6 C9 C10 108.7(3) . . ?
C12 C9 C11 108.7(3) . . ?
C6 C9 C11 109.0(3) . . ?
C10 C9 C11 109.8(3) . . ?
C9 C10 H7 109.5 . . ?
C9 C10 H8 109.5 . . ?
H7 C10 H8 109.5 . . ?
C9 C10 H9 109.5 . . ?
H7 C10 H9 109.5 . . ?
H8 C10 H9 109.5 . . ?
C9 C11 H10 109.5 . . ?
C9 C11 H11 109.5 . . ?
H10 C11 H11 109.5 . . ?
C9 C11 H12 109.5 . . ?
H10 C11 H12 109.5 . . ?
H11 C11 H12 109.5 . . ?
C9 C12 H13 109.5 . . ?
C9 C12 H14 109.5 . . ?
H13 C12 H14 109.5 . . ?
C9 C12 H15 109.5 . . ?
H13 C12 H15 109.5 . . ?
H14 C12 H15 109.5 . . ?
O2 C13 C14 112.8(2) . . ?
O2 C13 H16 109.0 . . ?
C14 C13 H16 109.0 . . ?
O2 C13 H17 109.0 . . ?
C14 C13 H17 109.0 . . ?
H16 C13 H17 107.8 . . ?
C19 C14 C15 119.1(3) . . ?
C19 C14 C13 121.4(3) . . ?
C15 C14 C13 119.4(3) . . ?
C16 C15 C14 118.7(3) . . ?
C16 C15 C1 122.3(2) . . ?
C14 C15 C1 118.9(2) . . ?
C15 C16 C17 122.8(3) . . ?
C15 C16 H18 118.6 . . ?
C17 C16 H18 118.6 . . ?
C18 C17 C16 117.4(3) . . ?
C18 C17 C20 123.8(3) . . ?
C16 C17 C20 118.8(2) . . ?
C19 C18 C17 120.7(3) . . ?
C19 C18 H19 119.6 . . ?
C17 C18 H19 119.6 . . ?
C18 C19 C14 121.2(3) . . ?
C18 C19 H20 119.4 . . ?
C14 C19 H20 119.4 . . ?
C23 C20 C21 108.9(3) . . ?
C23 C20 C22 108.1(3) . . ?
C21 C20 C22 109.7(3) . . ?
C23 C20 C17 111.6(2) . . ?
C21 C20 C17 108.7(2) . . ?
C22 C20 C17 109.8(3) . . ?
C20 C21 H21 109.5 . . ?
C20 C21 H22 109.5 . . ?
H21 C21 H22 109.5 . . ?
C20 C21 H23 109.5 . . ?
H21 C21 H23 109.5 . . ?
H22 C21 H23 109.5 . . ?
C20 C22 H24 109.5 . . ?
C20 C22 H25 109.5 . . ?
H24 C22 H25 109.5 . . ?
C20 C22 H26 109.5 . . ?
H24 C22 H26 109.5 . . ?
H25 C22 H26 109.5 . . ?
C20 C23 H27 109.5 . . ?
C20 C23 H28 109.5 . . ?
H27 C23 H28 109.5 . . ?
C20 C23 H29 109.5 . . ?
H27 C23 H29 109.5 . . ?
H28 C23 H29 109.5 . . ?
O3 C24 C25 111.6(3) . . ?
O3 C24 H30 109.3 . . ?
C25 C24 H30 109.3 . . ?
O3 C24 H31 109.3 . . ?
C25 C24 H31 109.3 . . ?
H30 C24 H31 108.0 . . ?
C30 C25 C26 119.6(3) . . ?
C30 C25 C24 122.5(3) . . ?
C26 C25 C24 118.0(3) . . ?
C27 C26 C25 118.2(3) . . ?
C27 C26 C1 123.4(2) . . ?
C25 C26 C1 118.3(2) . . ?
C26 C27 C28 122.8(3) . . ?
C26 C27 H32 118.6 . . ?
C28 C27 H32 118.6 . . ?
C27 C28 C29 117.1(3) . . ?
C27 C28 C31 119.7(3) . . ?
C29 C28 C31 123.2(3) . . ?
C30 C29 C28 120.8(3) . . ?
C30 C29 H33 119.6 . . ?
C28 C29 H33 119.6 . . ?
C29 C30 C25 121.4(3) . . ?
C29 C30 H34 119.3 . . ?
C25 C30 H34 119.3 . . ?
C33 C31 C28 109.5(3) . . ?
C33 C31 C34 107.7(3) . . ?
C28 C31 C34 111.8(3) . . ?
C33 C31 C32 109.9(3) . . ?
C28 C31 C32 109.2(3) . . ?
C34 C31 C32 108.7(3) . . ?
C31 C32 H35 109.5 . . ?
C31 C32 H36 109.5 . . ?
H35 C32 H36 109.5 . . ?
C31 C32 H37 109.5 . . ?
H35 C32 H37 109.5 . . ?
H36 C32 H37 109.5 . . ?
C31 C33 H38 109.5 . . ?
C31 C33 H39 109.5 . . ?
H38 C33 H39 109.5 . . ?
C31 C33 H40 109.5 . . ?
H38 C33 H40 109.5 . . ?
H39 C33 H40 109.5 . . ?
C31 C34 H41 109.5 . . ?
C31 C34 H42 109.5 . . ?
H41 C34 H42 109.5 . . ?
C31 C34 H43 109.5 . . ?
H41 C34 H43 109.5 . . ?
H42 C34 H43 109.5 . . ?

loop_
_geom_bond_atom_site_label_1
_geom_bond_atom_site_label_2
_geom_bond_distance
_geom_bond_site_symmetry_2
_geom_bond_publ_flag
P1 O1 1.595(3) . ?
P1 O3 1.615(2) . ?
P1 O2 1.622(2) . ?
P1 C1 1.934(3) . ?
P1 H1 1.38(3) . ?
O1 C2 1.485(4) . ?
O2 C13 1.438(4) . ?
O3 C24 1.459(4) . ?
C1 C4 1.527(4) . ?
C1 C26 1.527(4) . ?
C1 C15 1.532(4) . ?
C2 C3 1.510(4) . ?
C2 H2 0.9900 . ?
C2 H3 0.9900 . ?
C3 C8 1.375(4) . ?
C3 C4 1.390(4) . ?
C4 C5 1.400(4) . ?
C5 C6 1.392(4) . ?
C5 H4 0.9500 . ?
C6 C7 1.392(4) . ?
C6 C9 1.525(4) . ?
C7 C8 1.390(5) . ?
C7 H5 0.9500 . ?
C8 H6 0.9500 . ?
C9 C12 1.521(5) . ?
C9 C10 1.533(5) . ?
C9 C11 1.541(5) . ?
C10 H7 0.9800 . ?
C10 H8 0.9800 . ?
C10 H9 0.9800 . ?
C11 H10 0.9800 . ?
C11 H11 0.9800 . ?
C11 H12 0.9800 . ?
C12 H13 0.9800 . ?
C12 H14 0.9800 . ?
C12 H15 0.9800 . ?
C13 C14 1.491(4) . ?
C13 H16 0.9900 . ?
C13 H17 0.9900 . ?
C14 C19 1.386(4) . ?
C14 C15 1.399(4) . ?
C15 C16 1.384(4) . ?
C16 C17 1.395(4) . ?
C16 H18 0.9500 . ?
C17 C18 1.389(4) . ?
C17 C20 1.535(4) . ?
C18 C19 1.386(4) . ?
C18 H19 0.9500 . ?
C19 H20 0.9500 . ?
C20 C23 1.526(4) . ?
C20 C21 1.530(4) . ?
C20 C22 1.530(4) . ?
C21 H21 0.9800 . ?
C21 H22 0.9800 . ?
C21 H23 0.9800 . ?
C22 H24 0.9800 . ?
C22 H25 0.9800 . ?
C22 H26 0.9800 . ?
C23 H27 0.9800 . ?
C23 H28 0.9800 . ?
C23 H29 0.9800 . ?
C24 C25 1.496(4) . ?
C24 H30 0.9900 . ?
C24 H31 0.9900 . ?
C25 C30 1.378(4) . ?
C25 C26 1.403(4) . ?
C26 C27 1.386(4) . ?
C27 C28 1.396(4) . ?
C27 H32 0.9500 . ?
C28 C29 1.398(4) . ?
C28 C31 1.526(4) . ?
C29 C30 1.370(4) . ?
C29 H33 0.9500 . ?
C30 H34 0.9500 . ?
C31 C33 1.524(5) . ?
C31 C34 1.529(4) . ?
C31 C32 1.531(5) . ?
C32 H35 0.9800 . ?
C32 H36 0.9800 . ?
C32 H37 0.9800 . ?
C33 H38 0.9800 . ?
C33 H39 0.9800 . ?
C33 H40 0.9800 . ?
C34 H41 0.9800 . ?
C34 H42 0.9800 . ?
C34 H43 0.9800 . ?

loop_
_geom_torsion_atom_site_label_1
_geom_torsion_atom_site_label_2
_geom_torsion_atom_site_label_3
_geom_torsion_atom_site_label_4
_geom_torsion
_geom_torsion_site_symmetry_1
_geom_torsion_site_symmetry_2
_geom_torsion_site_symmetry_3
_geom_torsion_site_symmetry_4
_geom_torsion_publ_flag
O3 P1 O1 C2 -110.6(3) . . . . ?
O2 P1 O1 C2 90.6(3) . . . . ?
C1 P1 O1 C2 -10.3(3) . . . . ?
O1 P1 O2 C13 -111.4(3) . . . . ?
O3 P1 O2 C13 89.5(3) . . . . ?
C1 P1 O2 C13 -10.7(3) . . . . ?
O1 P1 O3 C24 95.5(3) . . . . ?
O2 P1 O3 C24 -105.4(3) . . . . ?
C1 P1 O3 C24 -4.9(3) . . . . ?
O1 P1 C1 C4 49.4(2) . . . . ?
O3 P1 C1 C4 169.94(19) . . . . ?
O2 P1 C1 C4 -71.0(2) . . . . ?
O1 P1 C1 C26 -71.4(2) . . . . ?
O3 P1 C1 C26 49.1(2) . . . . ?
O2 P1 C1 C26 168.24(19) . . . . ?
O1 P1 C1 C15 169.21(19) . . . . ?
O3 P1 C1 C15 -70.2(2) . . . . ?
O2 P1 C1 C15 48.9(2) . . . . ?
P1 O1 C2 C3 -33.8(4) . . . . ?
O1 C2 C3 C8 -138.0(3) . . . . ?
O1 C2 C3 C4 42.6(4) . . . . ?
C8 C3 C4 C5 -0.8(4) . . . . ?
C2 C3 C4 C5 178.6(3) . . . . ?
C8 C3 C4 C1 -178.0(3) . . . . ?
C2 C3 C4 C1 1.5(4) . . . . ?
C26 C1 C4 C3 69.9(3) . . . . ?
C15 C1 C4 C3 -168.8(2) . . . . ?
P1 C1 C4 C3 -49.5(3) . . . . ?
C26 C1 C4 C5 -107.1(3) . . . . ?
C15 C1 C4 C5 14.1(3) . . . . ?
P1 C1 C4 C5 133.4(2) . . . . ?
C3 C4 C5 C6 0.7(4) . . . . ?
C1 C4 C5 C6 177.7(2) . . . . ?
C4 C5 C6 C7 -0.1(4) . . . . ?
C4 C5 C6 C9 179.0(3) . . . . ?
C5 C6 C7 C8 -0.2(4) . . . . ?
C9 C6 C7 C8 -179.3(3) . . . . ?
C4 C3 C8 C7 0.5(5) . . . . ?
C2 C3 C8 C7 -178.9(3) . . . . ?
C6 C7 C8 C3 0.0(5) . . . . ?
C7 C6 C9 C12 -2.5(4) . . . . ?
C5 C6 C9 C12 178.4(3) . . . . ?
C7 C6 C9 C10 117.4(3) . . . . ?
C5 C6 C9 C10 -61.7(4) . . . . ?
C7 C6 C9 C11 -123.0(4) . . . . ?
C5 C6 C9 C11 57.9(4) . . . . ?
P1 O2 C13 C14 -34.1(4) . . . . ?
O2 C13 C14 C19 -138.2(3) . . . . ?
O2 C13 C14 C15 44.8(4) . . . . ?
C19 C14 C15 C16 -1.6(4) . . . . ?
C13 C14 C15 C16 175.4(3) . . . . ?
C19 C14 C15 C1 -177.9(3) . . . . ?
C13 C14 C15 C1 -0.8(4) . . . . ?
C4 C1 C15 C16 -103.9(3) . . . . ?
C26 C1 C15 C16 18.0(3) . . . . ?
P1 C1 C15 C16 136.5(2) . . . . ?
C4 C1 C15 C14 72.2(3) . . . . ?
C26 C1 C15 C14 -165.9(2) . . . . ?
P1 C1 C15 C14 -47.4(3) . . . . ?
C14 C15 C16 C17 1.4(4) . . . . ?
C1 C15 C16 C17 177.5(3) . . . . ?
C15 C16 C17 C18 0.0(4) . . . . ?
C15 C16 C17 C20 178.7(3) . . . . ?
C16 C17 C18 C19 -1.2(4) . . . . ?
C20 C17 C18 C19 -179.8(3) . . . . ?
C17 C18 C19 C14 0.9(5) . . . . ?
C15 C14 C19 C18 0.5(5) . . . . ?
C13 C14 C19 C18 -176.5(3) . . . . ?
C18 C17 C20 C23 -5.9(4) . . . . ?
C16 C17 C20 C23 175.5(3) . . . . ?
C18 C17 C20 C21 114.2(3) . . . . ?
C16 C17 C20 C21 -64.4(3) . . . . ?
C18 C17 C20 C22 -125.8(3) . . . . ?
C16 C17 C20 C22 55.6(4) . . . . ?
P1 O3 C24 C25 -41.9(4) . . . . ?
O3 C24 C25 C30 -133.0(3) . . . . ?
O3 C24 C25 C26 46.7(3) . . . . ?
C30 C25 C26 C27 -0.7(4) . . . . ?
C24 C25 C26 C27 179.5(3) . . . . ?
C30 C25 C26 C1 -177.6(2) . . . . ?
C24 C25 C26 C1 2.6(4) . . . . ?
C4 C1 C26 C27 11.2(4) . . . . ?
C15 C1 C26 C27 -110.0(3) . . . . ?
P1 C1 C26 C27 131.2(2) . . . . ?
C4 C1 C26 C25 -172.1(2) . . . . ?
C15 C1 C26 C25 66.7(3) . . . . ?
P1 C1 C26 C25 -52.1(3) . . . . ?
C25 C26 C27 C28 0.7(4) . . . . ?
C1 C26 C27 C28 177.4(2) . . . . ?
C26 C27 C28 C29 0.0(4) . . . . ?
C26 C27 C28 C31 179.6(3) . . . . ?
C27 C28 C29 C30 -0.7(4) . . . . ?
C31 C28 C29 C30 179.7(3) . . . . ?
C28 C29 C30 C25 0.7(4) . . . . ?
C26 C25 C30 C29 0.0(4) . . . . ?
C24 C25 C30 C29 179.8(3) . . . . ?
C27 C28 C31 C33 59.8(4) . . . . ?
C29 C28 C31 C33 -120.6(3) . . . . ?
C27 C28 C31 C34 179.1(3) . . . . ?
C29 C28 C31 C34 -1.3(4) . . . . ?
C27 C28 C31 C32 -60.6(4) . . . . ?
C29 C28 C31 C32 119.0(3) . . . . ?
